data_7211585
loop_
_publ_author_name
'DeBurgomaster, Paul'
'Ouellette, Wayne'
'Liu, Hongxue'
'O'Connor, Charles J.'
'Zubieta, Jon'

_publ_section_title
;
 Hydrothermal chemistry of vanadium oxides with aromatic di- and
 tri-phosphonates in the presence of secondary metal copper(II) cationic
 complex subunits
;
_journal_issue 2
_journal_name_full CrystEngComm
_journal_page_first 446
_journal_paper_doi 10.1039/b910641c
_journal_volume 12
_journal_year 2010
_chemical_formula_moiety 'C26 H20 CU2 F2 N4 O10 P2 V2'
_chemical_formula_sum 'C26 H20 Cu2 F2 N4 O10 P2 V2'
_chemical_formula_weight 877.36
_chemical_name_systematic
;
?
;
_space_group_IT_number 14
_symmetry_cell_setting monoclinic
_symmetry_space_group_name_Hall '-P 2yn'
_symmetry_space_group_name_H-M 'P 1 21/n 1'
_atom_sites_solution_hydrogens geom
_atom_sites_solution_primary direct
_atom_sites_solution_secondary difmap
_audit_creation_method SHELXL-97
_cell_angle_alpha 90.00
_cell_angle_beta 100.565(2)
_cell_angle_gamma 90.00
_cell_formula_units_Z 2
_cell_length_a 10.4020(9)
_cell_length_b 8.8148(7)
_cell_length_c 15.9060(13)
_cell_measurement_reflns_used 7157
_cell_measurement_temperature 90(2)
_cell_measurement_theta_max 28.28
_cell_measurement_theta_min 2.57
_cell_volume 1433.7(2)
_computing_cell_refinement 'Bruker SMART (Bruker, 2002)'
_computing_data_collection 'Bruker SMART (Bruker, 2002)'
_computing_data_reduction 'Bruker SAINT (Bruker, 2002)'
_computing_molecular_graphics 'CrystalMaker (Palmer, 2006)'
_computing_publication_material 'Bruker SHELXTL (Bruker, 2002)'
_computing_structure_refinement 'SHELXL-97 (Sheldrick, 1997)'
_computing_structure_solution 'SHELXS-97 (Sheldrick, 1997)'
_diffrn_ambient_temperature 90(2)
_diffrn_detector_area_resol_mean 512
_diffrn_measured_fraction_theta_full 0.999
_diffrn_measured_fraction_theta_max 0.999
_diffrn_measurement_device_type 'Bruker APEX CCD area detector'
_diffrn_measurement_method 'Phi and omega scans'
_diffrn_radiation_monochromator graphite
_diffrn_radiation_probe x-ray
_diffrn_radiation_type MoK\a
_diffrn_radiation_wavelength 0.71073
_diffrn_reflns_av_R_equivalents 0.0215
_diffrn_reflns_av_sigmaI/netI 0.0193
_diffrn_reflns_limit_h_max 13
_diffrn_reflns_limit_h_min -13
_diffrn_reflns_limit_k_max 11
_diffrn_reflns_limit_k_min -11
_diffrn_reflns_limit_l_max 20
_diffrn_reflns_limit_l_min -21
_diffrn_reflns_number 13832
_diffrn_reflns_theta_full 28.08
_diffrn_reflns_theta_max 28.08
_diffrn_reflns_theta_min 2.57
_diffrn_source 'fine-focus sealed tube'
_diffrn_standards_decay_% 0.001
_exptl_absorpt_coefficient_mu 2.287
_exptl_absorpt_correction_T_max 0.8382
_exptl_absorpt_correction_T_min 0.5469
_exptl_absorpt_correction_type multi-scan
_exptl_absorpt_process_details 'SADABS SHELXL-97 (Sheldrick, 1997)'
_exptl_crystal_colour dark
_exptl_crystal_density_diffrn 2.032
_exptl_crystal_density_method 'not measured'
_exptl_crystal_description block
_exptl_crystal_F_000 872
_exptl_crystal_size_max 0.30
_exptl_crystal_size_mid 0.15
_exptl_crystal_size_min 0.08
_refine_diff_density_max 0.592
_refine_diff_density_min -0.534
_refine_diff_density_rms 0.102
_refine_ls_extinction_method none
_refine_ls_goodness_of_fit_ref 1.233
_refine_ls_hydrogen_treatment mixed
_refine_ls_matrix_type full
_refine_ls_number_parameters 257
_refine_ls_number_reflns 3480
_refine_ls_number_restraints 0
_refine_ls_restrained_S_all 1.233
_refine_ls_R_factor_all 0.0390
_refine_ls_R_factor_gt 0.0382
_refine_ls_shift/su_max 0.001
_refine_ls_shift/su_mean 0.000
_refine_ls_structure_factor_coef Fsqd
_refine_ls_weighting_details 'calc w=1/[\s^2^(Fo^2^)+(0.0208P)^2^+4.5116P] where P=(Fo^2^+2Fc^2^)/3'
_refine_ls_weighting_scheme calc
_refine_ls_wR_factor_gt 0.0825
_refine_ls_wR_factor_ref 0.0828
_reflns_number_gt 3403
_reflns_number_total 3480
_reflns_threshold_expression >2sigma(I)
_cod_data_source_file b910641c.txt
_cod_data_source_block 9
_cod_depositor_comments
;
The following automatic conversions were performed:

'_symmetry_cell_setting' value 'Monoclinic' changed to 'monoclinic'
according to /home/saulius/struct/CIF-dictionaries/cif_core.dic
dictionary named 'cif_core.dic' version 2.4.2 from 2011-04-26.

Automatic conversion script
Id: cif_fix_values 1891 2012-01-12 08:04:46Z andrius 
;
_cod_original_sg_symbol_Hall -P2yn
_cod_original_sg_symbol_H-M P2(1)/n
_cod_database_code 7211585

loop_
_symmetry_equiv_pos_as_xyz
'x, y, z'
'-x+1/2, y+1/2, -z+1/2'
'-x, -y, -z'
'x-1/2, -y-1/2, z-1/2'

loop_
_atom_site_label
_atom_site_type_symbol
_atom_site_fract_x
_atom_site_fract_y
_atom_site_fract_z
_atom_site_U_iso_or_equiv
_atom_site_adp_type
_atom_site_occupancy
_atom_site_symmetry_multiplicity
_atom_site_calc_flag
Cu1 Cu 0.44193(3) 0.73691(4) 0.15955(2) 0.00925(9) Uani 1 1 d
V1 V 0.34850(4) 1.04210(5) 0.27848(3) 0.01002(11) Uani 1 1 d
P1 P 0.40180(7) 0.71467(8) 0.33853(4) 0.00790(14) Uani 1 1 d
F1 F 0.26878(18) 0.5886(2) 0.15012(11) 0.0203(4) Uani 1 1 d
O1 O 0.25893(18) 0.6750(2) 0.30460(12) 0.0117(4) Uani 1 1 d
O2 O 0.49246(19) 0.6745(2) 0.27628(12) 0.0116(4) Uani 1 1 d
O3 O 0.41009(19) 0.8814(2) 0.36650(12) 0.0101(4) Uani 1 1 d
O4 O 0.4779(2) 1.1449(2) 0.29652(13) 0.0152(4) Uani 1 1 d
O5 O 0.3610(2) 0.9164(2) 0.19819(12) 0.0128(4) Uani 1 1 d
N1 N 0.4149(2) 0.8037(3) 0.03894(15) 0.0110(4) Uani 1 1 d
N2 N 0.5833(2) 0.6161(3) 0.12225(15) 0.0113(5) Uani 1 1 d
C1 C 0.4580(2) 0.5981(3) 0.43069(17) 0.0091(5) Uani 1 1 d
C2 C 0.4777(3) 0.4436(3) 0.41705(17) 0.0106(5) Uani 1 1 d
C3 C 0.4808(3) 0.6538(3) 0.51473(17) 0.0111(5) Uani 1 1 d
C4 C 0.3214(3) 0.8988(3) 0.00179(19) 0.0142(6) Uani 1 1 d
C5 C 0.3104(3) 0.9436(4) -0.08278(19) 0.0158(6) Uani 1 1 d
C6 C 0.4003(3) 0.8890(4) -0.12955(19) 0.0159(6) Uani 1 1 d
C7 C 0.4976(3) 0.7912(4) -0.09165(18) 0.0146(6) Uani 1 1 d
C8 C 0.5022(3) 0.7486(3) -0.00708(18) 0.0108(5) Uani 1 1 d
C9 C 0.6002(3) 0.6449(3) 0.04128(18) 0.0109(5) Uani 1 1 d
C10 C 0.7021(3) 0.5803(3) 0.00830(19) 0.0146(6) Uani 1 1 d
C11 C 0.7874(3) 0.4833(3) 0.0595(2) 0.0165(6) Uani 1 1 d
C12 C 0.7690(3) 0.4522(4) 0.1418(2) 0.0169(6) Uani 1 1 d
C13 C 0.6652(3) 0.5210(3) 0.17110(18) 0.0144(6) Uani 1 1 d
H2 H 0.460(3) 0.403(4) 0.362(2) 0.006(8) Uiso 1 1 d
H3 H 0.472(3) 0.758(4) 0.526(2) 0.011(8) Uiso 1 1 d
H4 H 0.265(4) 0.932(4) 0.035(2) 0.019(9) Uiso 1 1 d
H5 H 0.242(4) 1.007(5) -0.104(3) 0.025(10) Uiso 1 1 d
H6 H 0.394(4) 0.917(4) -0.188(3) 0.022(10) Uiso 1 1 d
H7 H 0.556(4) 0.757(4) -0.119(2) 0.014(9) Uiso 1 1 d
H10 H 0.714(3) 0.603(4) -0.044(2) 0.014(9) Uiso 1 1 d
H11 H 0.858(3) 0.441(4) 0.040(2) 0.007(8) Uiso 1 1 d
H12 H 0.823(3) 0.388(4) 0.176(2) 0.014(9) Uiso 1 1 d
H13 H 0.648(4) 0.505(4) 0.227(2) 0.018(9) Uiso 1 1 d

loop_
_atom_site_aniso_label
_atom_site_aniso_U_11
_atom_site_aniso_U_22
_atom_site_aniso_U_33
_atom_site_aniso_U_23
_atom_site_aniso_U_13
_atom_site_aniso_U_12
Cu1 0.01065(16) 0.01042(17) 0.00747(16) 0.00085(12) 0.00379(12) 0.00204(12)
V1 0.0096(2) 0.0092(2) 0.0112(2) 0.00285(17) 0.00158(16) 0.00090(17)
P1 0.0089(3) 0.0080(3) 0.0068(3) 0.0008(2) 0.0017(2) 0.0005(2)
F1 0.0245(9) 0.0253(10) 0.0138(8) -0.0069(7) 0.0107(7) -0.0137(8)
O1 0.0100(9) 0.0159(10) 0.0096(9) -0.0040(7) 0.0026(7) -0.0021(7)
O2 0.0115(9) 0.0154(10) 0.0086(9) 0.0020(7) 0.0038(7) 0.0036(8)
O3 0.0121(9) 0.0084(9) 0.0092(9) 0.0009(7) 0.0006(7) -0.0001(7)
O4 0.0136(10) 0.0141(10) 0.0169(10) 0.0046(8) 0.0000(8) -0.0005(8)
O5 0.0213(10) 0.0100(9) 0.0075(9) 0.0007(7) 0.0034(8) 0.0062(8)
N1 0.0115(10) 0.0118(11) 0.0104(11) -0.0004(9) 0.0036(8) 0.0007(9)
N2 0.0111(11) 0.0123(11) 0.0109(11) -0.0015(9) 0.0029(9) 0.0005(9)
C1 0.0064(11) 0.0114(12) 0.0103(12) 0.0025(10) 0.0034(9) 0.0005(9)
C2 0.0130(12) 0.0112(13) 0.0083(12) -0.0003(10) 0.0039(10) -0.0006(10)
C3 0.0127(12) 0.0101(13) 0.0113(13) 0.0006(10) 0.0046(10) 0.0003(10)
C4 0.0131(13) 0.0152(14) 0.0151(14) -0.0018(11) 0.0045(11) 0.0007(11)
C5 0.0136(13) 0.0178(14) 0.0150(14) 0.0024(11) 0.0002(11) 0.0012(11)
C6 0.0164(14) 0.0210(15) 0.0108(13) 0.0009(11) 0.0035(11) -0.0040(11)
C7 0.0134(13) 0.0211(15) 0.0107(13) -0.0015(11) 0.0060(10) -0.0013(11)
C8 0.0095(11) 0.0112(13) 0.0118(12) -0.0022(10) 0.0023(9) -0.0028(10)
C9 0.0087(12) 0.0111(12) 0.0131(13) -0.0019(10) 0.0027(10) -0.0031(10)
C10 0.0139(13) 0.0171(14) 0.0141(14) -0.0042(11) 0.0058(11) -0.0011(11)
C11 0.0098(12) 0.0160(14) 0.0242(15) -0.0074(12) 0.0045(11) 0.0009(11)
C12 0.0122(13) 0.0157(14) 0.0209(15) -0.0031(12) -0.0018(11) 0.0023(11)
C13 0.0142(13) 0.0172(14) 0.0111(13) -0.0011(11) 0.0006(10) -0.0004(11)

loop_
_atom_type_symbol
_atom_type_description
_atom_type_scat_dispersion_real
_atom_type_scat_dispersion_imag
_atom_type_scat_source
C C 0.0033 0.0016 'International Tables Vol C Tables 4.2.6.8 and 6.1.1.4'
H H 0.0000 0.0000 'International Tables Vol C Tables 4.2.6.8 and 6.1.1.4'
N N 0.0061 0.0033 'International Tables Vol C Tables 4.2.6.8 and 6.1.1.4'
O O 0.0106 0.0060 'International Tables Vol C Tables 4.2.6.8 and 6.1.1.4'
F F 0.0171 0.0103 'International Tables Vol C Tables 4.2.6.8 and 6.1.1.4'
P P 0.1023 0.0942 'International Tables Vol C Tables 4.2.6.8 and 6.1.1.4'
V V 0.3005 0.5294 'International Tables Vol C Tables 4.2.6.8 and 6.1.1.4'
Cu Cu 0.3201 1.2651 'International Tables Vol C Tables 4.2.6.8 and 6.1.1.4'

loop_
_geom_angle_atom_site_label_1
_geom_angle_atom_site_label_2
_geom_angle_atom_site_label_3
_geom_angle
_geom_angle_site_symmetry_1
_geom_angle_site_symmetry_3
O2 Cu1 O5 89.15(8) . .
O2 Cu1 N1 172.38(9) . .
O5 Cu1 N1 94.11(9) . .
O2 Cu1 N2 92.80(9) . .
O5 Cu1 N2 156.25(10) . .
N1 Cu1 N2 81.46(10) . .
O2 Cu1 F1 88.34(8) . .
O5 Cu1 F1 96.20(8) . .
N1 Cu1 F1 98.13(8) . .
N2 Cu1 F1 107.50(9) . .
O4 V1 O5 108.83(11) . .
O4 V1 F1 112.93(10) . 2
O5 V1 F1 138.23(10) . 2
O4 V1 O1 98.02(10) . 2
O5 V1 O1 89.75(9) . 2
F1 V1 O1 85.60(8) 2 2
O4 V1 O3 97.09(9) . .
O5 V1 O3 90.30(9) . .
F1 V1 O3 83.74(8) 2 .
O1 V1 O3 164.02(8) 2 .
O1 P1 O2 113.22(11) . .
O1 P1 O3 108.78(11) . .
O2 P1 O3 113.67(11) . .
O1 P1 C1 107.89(12) . .
O2 P1 C1 104.39(12) . .
O3 P1 C1 108.58(12) . .
V1 F1 Cu1 135.04(9) 2_545 .
P1 O1 V1 140.82(12) . 2_545
P1 O2 Cu1 117.96(11) . .
P1 O3 V1 118.63(11) . .
V1 O5 Cu1 149.12(12) . .
C4 N1 C8 119.4(2) . .
C4 N1 Cu1 125.31(19) . .
C8 N1 Cu1 115.28(19) . .
C13 N2 C9 119.3(2) . .
C13 N2 Cu1 126.0(2) . .
C9 N2 Cu1 114.48(19) . .
C2 C1 C3 118.9(2) . .
C2 C1 P1 117.7(2) . .
C3 C1 P1 123.4(2) . .
C3 C2 C1 120.9(3) 3_666 .
C3 C2 H2 118(2) 3_666 .
C1 C2 H2 121(2) . .
C2 C3 C1 120.1(3) 3_666 .
C2 C3 H3 118(2) 3_666 .
C1 C3 H3 121(2) . .
N1 C4 C5 122.1(3) . .
N1 C4 H4 116(2) . .
C5 C4 H4 122(2) . .
C6 C5 C4 118.6(3) . .
C6 C5 H5 124(2) . .
C4 C5 H5 117(2) . .
C7 C6 C5 119.7(3) . .
C7 C6 H6 120(2) . .
C5 C6 H6 120(2) . .
C6 C7 C8 119.0(3) . .
C6 C7 H7 122(2) . .
C8 C7 H7 119(2) . .
N1 C8 C7 121.2(3) . .
N1 C8 C9 114.0(2) . .
C7 C8 C9 124.8(3) . .
N2 C9 C10 121.6(3) . .
N2 C9 C8 114.4(2) . .
C10 C9 C8 124.0(3) . .
C11 C10 C9 118.8(3) . .
C11 C10 H10 121(2) . .
C9 C10 H10 120(2) . .
C10 C11 C12 119.6(3) . .
C10 C11 H11 121(2) . .
C12 C11 H11 119(2) . .
C11 C12 C13 118.7(3) . .
C11 C12 H12 121(2) . .
C13 C12 H12 120(2) . .
N2 C13 C12 122.0(3) . .
N2 C13 H13 115(2) . .
C12 C13 H13 123(2) . .

loop_
_geom_bond_atom_site_label_1
_geom_bond_atom_site_label_2
_geom_bond_distance
_geom_bond_site_symmetry_2
Cu1 O2 1.9154(19) .
Cu1 O5 1.944(2) .
Cu1 N1 1.977(2) .
Cu1 N2 1.992(2) .
Cu1 F1 2.2085(18) .
V1 O4 1.604(2) .
V1 O5 1.714(2) .
V1 F1 1.8584(17) 2
V1 O1 1.956(2) 2
V1 O3 2.0122(19) .
P1 O1 1.526(2) .
P1 O2 1.5290(19) .
P1 O3 1.533(2) .
P1 C1 1.798(3) .
F1 V1 1.8584(17) 2_545
O1 V1 1.956(2) 2_545
N1 C4 1.337(4) .
N1 C8 1.356(3) .
N2 C13 1.338(4) .
N2 C9 1.355(4) .
C1 C2 1.400(4) .
C1 C3 1.403(4) .
C2 C3 1.389(4) 3_666
C2 H2 0.93(3) .
C3 C2 1.389(4) 3_666
C3 H3 0.94(4) .
C4 C5 1.387(4) .
C4 H4 0.90(4) .
C5 C6 1.384(4) .
C5 H5 0.92(4) .
C6 C7 1.381(4) .
C6 H6 0.95(4) .
C7 C8 1.389(4) .
C7 H7 0.87(4) .
C8 C9 1.476(4) .
C9 C10 1.388(4) .
C10 C11 1.384(4) .
C10 H10 0.89(4) .
C11 C12 1.386(4) .
C11 H11 0.93(3) .
C12 C13 1.390(4) .
C12 H12 0.91(4) .
C13 H13 0.95(4) .

loop_
_geom_torsion_atom_site_label_1
_geom_torsion_atom_site_label_2
_geom_torsion_atom_site_label_3
_geom_torsion_atom_site_label_4
_geom_torsion
_geom_torsion_site_symmetry_1
_geom_torsion_site_symmetry_4
O2 Cu1 F1 V1 40.00(16) . 2_545
O5 Cu1 F1 V1 -48.97(16) . 2_545
N1 Cu1 F1 V1 -144.04(16) . 2_545
N2 Cu1 F1 V1 132.41(15) . 2_545
O2 P1 O1 V1 22.1(2) . 2_545
O3 P1 O1 V1 149.47(19) . 2_545
C1 P1 O1 V1 -92.9(2) . 2_545
O1 P1 O2 Cu1 48.48(17) . .
O3 P1 O2 Cu1 -76.30(15) . .
C1 P1 O2 Cu1 165.56(13) . .
O5 Cu1 O2 P1 32.99(14) . .
N1 Cu1 O2 P1 148.5(6) . .
N2 Cu1 O2 P1 -170.69(14) . .
F1 Cu1 O2 P1 -63.25(13) . .
O1 P1 O3 V1 -60.91(15) . .
O2 P1 O3 V1 66.22(15) . .
C1 P1 O3 V1 -178.08(12) . .
O4 V1 O3 P1 -127.87(14) . .
O5 V1 O3 P1 -18.85(14) . .
F1 V1 O3 P1 119.72(13) 2 .
O1 V1 O3 P1 71.3(3) 2 .
O4 V1 O5 Cu1 70.9(3) . .
F1 V1 O5 Cu1 -107.6(2) 2 .
O1 V1 O5 Cu1 169.3(2) 2 .
O3 V1 O5 Cu1 -26.7(2) . .
O2 Cu1 O5 V1 21.0(2) . .
N1 Cu1 O5 V1 -152.1(2) . .
N2 Cu1 O5 V1 -74.0(3) . .
F1 Cu1 O5 V1 109.3(2) . .
O2 Cu1 N1 C4 -140.7(6) . .
O5 Cu1 N1 C4 -25.6(2) . .
N2 Cu1 N1 C4 177.9(3) . .
F1 Cu1 N1 C4 71.3(2) . .
O2 Cu1 N1 C8 37.7(8) . .
O5 Cu1 N1 C8 152.9(2) . .
N2 Cu1 N1 C8 -3.6(2) . .
F1 Cu1 N1 C8 -110.2(2) . .
O2 Cu1 N2 C13 5.4(2) . .
O5 Cu1 N2 C13 99.6(3) . .
N1 Cu1 N2 C13 -179.6(3) . .
F1 Cu1 N2 C13 -83.8(2) . .
O2 Cu1 N2 C9 -169.7(2) . .
O5 Cu1 N2 C9 -75.4(3) . .
N1 Cu1 N2 C9 5.3(2) . .
F1 Cu1 N2 C9 101.2(2) . .
O1 P1 C1 C2 72.1(2) . .
O2 P1 C1 C2 -48.6(2) . .
O3 P1 C1 C2 -170.2(2) . .
O1 P1 C1 C3 -107.0(2) . .
O2 P1 C1 C3 132.3(2) . .
O3 P1 C1 C3 10.8(3) . .
C3 C1 C2 C3 0.0(4) . 3_666
P1 C1 C2 C3 -179.0(2) . 3_666
C2 C1 C3 C2 0.0(4) . 3_666
P1 C1 C3 C2 179.0(2) . 3_666
C8 N1 C4 C5 0.0(4) . .
Cu1 N1 C4 C5 178.3(2) . .
N1 C4 C5 C6 -0.7(5) . .
C4 C5 C6 C7 0.4(5) . .
C5 C6 C7 C8 0.6(4) . .
C4 N1 C8 C7 1.1(4) . .
Cu1 N1 C8 C7 -177.5(2) . .
C4 N1 C8 C9 -180.0(2) . .
Cu1 N1 C8 C9 1.5(3) . .
C6 C7 C8 N1 -1.3(4) . .
C6 C7 C8 C9 179.8(3) . .
C13 N2 C9 C10 -1.3(4) . .
Cu1 N2 C9 C10 174.2(2) . .
C13 N2 C9 C8 178.6(2) . .
Cu1 N2 C9 C8 -5.9(3) . .
N1 C8 C9 N2 2.9(3) . .
C7 C8 C9 N2 -178.1(3) . .
N1 C8 C9 C10 -177.1(3) . .
C7 C8 C9 C10 1.8(4) . .
N2 C9 C10 C11 0.6(4) . .
C8 C9 C10 C11 -179.3(3) . .
C9 C10 C11 C12 0.4(4) . .
C10 C11 C12 C13 -0.6(4) . .
C9 N2 C13 C12 1.1(4) . .
Cu1 N2 C13 C12 -173.8(2) . .
C11 C12 C13 N2 -0.1(5) . .
